data_2234220
loop_
_publ_author_name
'Al-Najjar, Belal O.'
'Tengku Muhammad, Tengku Sifzizul'
'Wahab, Habibah A.'
'Rosli, Mohd Mustaqim'
'Fun, Hoong-Kun'

_publ_section_title
;
 4-(4-Fluorobenzenesulfonamido)phenyl 4-fluorobenzenesulfonate
;
_journal_coeditor_code HB6664
_journal_issue 4
_journal_name_full 'Acta Crystallographica Section E'
_journal_page_first o1094
_journal_paper_doi 10.1107/S1600536812009877
_journal_volume 68
_journal_year 2012
_chemical_formula_iupac 'C18 H13 F2 N O5 S2'
_chemical_formula_moiety 'C18 H13 F2 N O5 S2'
_chemical_formula_sum 'C18 H13 F2 N O5 S2'
_chemical_formula_weight 425.41
_chemical_name_common
;
4-{[(4-fluorophenyl)sulfonyl]amino}phenyl 4-fluorobenzenesulfonate
;
_chemical_name_systematic
;
4-(4-Fluorobenzenesulfonamido)phenyl 4-fluorobenzenesulfonate
;
_space_group_IT_number 14
_symmetry_cell_setting monoclinic
_symmetry_space_group_name_Hall '-P 2ybc'
_symmetry_space_group_name_H-M 'P 1 21/c 1'
_atom_sites_solution_hydrogens geom
_atom_sites_solution_primary direct
_atom_sites_solution_secondary difmap
_audit_creation_method SHELXL-97
_cell_angle_alpha 90.00
_cell_angle_beta 102.3630(10)
_cell_angle_gamma 90.00
_cell_formula_units_Z 2
_cell_length_a 8.96830(10)
_cell_length_b 11.03230(10)
_cell_length_c 9.33140(10)
_cell_measurement_reflns_used 7746
_cell_measurement_temperature 100.0(10)
_cell_measurement_theta_max 32.63
_cell_measurement_theta_min 2.32
_cell_volume 901.848(17)
_computing_cell_refinement 'SAINT (Bruker, 2009)'
_computing_data_collection 'APEX2 (Bruker, 2009)'
_computing_data_reduction 'SAINT (Bruker, 2009)'
_computing_molecular_graphics 'SHELXTL (Sheldrick, 2008)'
_computing_publication_material
;
SHELXTL (Sheldrick, 2008) and PLATON (Spek, 2009)
;
_computing_structure_refinement 'SHELXTL (Sheldrick, 2008)'
_computing_structure_solution 'SHELXTL (Sheldrick, 2008)'
_diffrn_ambient_temperature 100.0(10)
_diffrn_measured_fraction_theta_full 0.981
_diffrn_measured_fraction_theta_max 0.981
_diffrn_measurement_device_type 'Bruker SMART APEXII CCD'
_diffrn_measurement_method '\f and \w scans'
_diffrn_radiation_monochromator graphite
_diffrn_radiation_source 'fine-focus sealed tube'
_diffrn_radiation_type MoK\a
_diffrn_radiation_wavelength 0.71073
_diffrn_reflns_av_R_equivalents 0.0181
_diffrn_reflns_av_sigmaI/netI 0.0165
_diffrn_reflns_limit_h_max 13
_diffrn_reflns_limit_h_min -13
_diffrn_reflns_limit_k_max 16
_diffrn_reflns_limit_k_min -16
_diffrn_reflns_limit_l_max 14
_diffrn_reflns_limit_l_min -12
_diffrn_reflns_number 12757
_diffrn_reflns_theta_full 32.63
_diffrn_reflns_theta_max 32.63
_diffrn_reflns_theta_min 2.32
_diffrn_standards_number 0
_exptl_absorpt_coefficient_mu 0.347
_exptl_absorpt_correction_T_max 0.9301
_exptl_absorpt_correction_T_min 0.8832
_exptl_absorpt_correction_type multi-scan
_exptl_absorpt_process_details '(<i>SADABS</i>; Bruker, 2009)'
_exptl_crystal_colour yellow
_exptl_crystal_density_diffrn 1.567
_exptl_crystal_density_method 'not measured'
_exptl_crystal_description Block
_exptl_crystal_F_000 436
_exptl_crystal_size_max 0.37
_exptl_crystal_size_mid 0.33
_exptl_crystal_size_min 0.21
_refine_diff_density_max 0.390
_refine_diff_density_min -0.387
_refine_ls_extinction_method none
_refine_ls_goodness_of_fit_ref 1.091
_refine_ls_hydrogen_treatment constr
_refine_ls_matrix_type full
_refine_ls_number_parameters 127
_refine_ls_number_reflns 3235
_refine_ls_number_restraints 0
_refine_ls_restrained_S_all 1.091
_refine_ls_R_factor_all 0.0392
_refine_ls_R_factor_gt 0.0355
_refine_ls_shift/su_max 0.000
_refine_ls_shift/su_mean 0.000
_refine_ls_structure_factor_coef Fsqd
_refine_ls_weighting_details 'calc w=1/[\s^2^(Fo^2^)+(0.0442P)^2^+0.4073P] where P=(Fo^2^+2Fc^2^)/3'
_refine_ls_weighting_scheme calc
_refine_ls_wR_factor_gt 0.0971
_refine_ls_wR_factor_ref 0.0998
_reflns_number_gt 2940
_reflns_number_total 3235
_reflns_threshold_expression I>2\s(I)
_cod_data_source_file hb6664.cif
_cod_data_source_block I
_cod_original_cell_volume 901.848(16)
_cod_original_sg_symbol_H-M 'P 21/c'
_cod_database_code 2234220
_cod_database_fobs_code 2234220

loop_
_symmetry_equiv_pos_as_xyz
'x, y, z'
'-x, y+1/2, -z+1/2'
'-x, -y, -z'
'x, -y-1/2, z-1/2'

loop_
_atom_site_type_symbol
_atom_site_label
_atom_site_fract_x
_atom_site_fract_y
_atom_site_fract_z
_atom_site_U_iso_or_equiv
_atom_site_adp_type
_atom_site_calc_flag
_atom_site_refinement_flags
_atom_site_occupancy
_atom_site_symmetry_multiplicity
S S1 0.19643(3) 0.57696(3) 0.40553(3) 0.02189(8) Uani d . 1 1
F F1 0.48038(14) 0.10387(9) 0.39858(12) 0.0534(3) Uani d . 1 1
O O1 0.03218(11) 0.56620(9) 0.29564(11) 0.0265(2) Uani d P 0.50 1
N N1 0.03218(11) 0.56620(9) 0.29564(11) 0.0265(2) Uani d P 0.50 1
H H1N1 -0.0391 0.5177 0.3342 0.032 Uiso d PR 0.50 1
O O2 0.15869(11) 0.59542(9) 0.54583(10) 0.02712(18) Uani d . 1 1
O O3 0.28500(11) 0.66585(8) 0.34966(11) 0.0302(2) Uani d . 1 1
C C1 0.41366(16) 0.21362(12) 0.39786(15) 0.0318(3) Uani d . 1 1
C C2 0.29275(15) 0.22427(12) 0.46723(16) 0.0311(3) Uani d . 1 1
H H2A 0.2565 0.1562 0.5119 0.037 Uiso calc R 1 1
C C3 0.22599(13) 0.33732(11) 0.46964(14) 0.0269(2) Uani d . 1 1
H H3A 0.1428 0.3483 0.5166 0.032 Uiso calc R 1 1
C C4 0.28240(12) 0.43473(10) 0.40228(12) 0.01905(19) Uani d . 1 1
C C5 0.40364(13) 0.42142(11) 0.33233(13) 0.0248(2) Uani d . 1 1
H H5A 0.4402 0.4889 0.2868 0.030 Uiso calc R 1 1
C C6 0.47055(16) 0.30807(13) 0.32990(15) 0.0323(3) Uani d . 1 1
H H6A 0.5533 0.2962 0.2826 0.039 Uiso calc R 1 1
C C7 0.08657(15) 0.60289(12) 0.05220(15) 0.0299(3) Uani d . 1 1
H H7A 0.1450 0.6725 0.0882 0.036 Uiso calc R 1 1
C C8 0.02046(14) 0.53190(11) 0.14551(13) 0.0258(2) Uani d . 1 1
C C9 -0.06539(15) 0.43016(12) 0.09444(15) 0.0300(3) Uani d . 1 1
H H9A -0.1097 0.3831 0.1597 0.036 Uiso calc R 1 1

loop_
_atom_site_aniso_label
_atom_site_aniso_U_11
_atom_site_aniso_U_22
_atom_site_aniso_U_33
_atom_site_aniso_U_12
_atom_site_aniso_U_13
_atom_site_aniso_U_23
S1 0.02541(13) 0.01878(14) 0.02456(14) 0.00237(9) 0.01219(10) 0.00205(9)
F1 0.0779(7) 0.0299(5) 0.0536(6) 0.0271(5) 0.0170(5) 0.0026(4)
O1 0.0272(4) 0.0288(5) 0.0277(4) 0.0093(3) 0.0154(3) 0.0084(4)
N1 0.0272(4) 0.0288(5) 0.0277(4) 0.0093(3) 0.0154(3) 0.0084(4)
O2 0.0327(4) 0.0280(4) 0.0236(4) 0.0023(3) 0.0127(3) -0.0018(3)
O3 0.0369(5) 0.0206(4) 0.0376(5) -0.0023(3) 0.0183(4) 0.0035(3)
C1 0.0406(6) 0.0230(6) 0.0289(6) 0.0110(5) 0.0008(5) -0.0027(5)
C2 0.0334(6) 0.0211(5) 0.0364(6) -0.0012(4) 0.0020(5) 0.0050(5)
C3 0.0237(5) 0.0239(5) 0.0336(6) 0.0002(4) 0.0073(4) 0.0065(5)
C4 0.0185(4) 0.0189(5) 0.0197(4) 0.0005(3) 0.0042(3) -0.0003(4)
C5 0.0237(5) 0.0267(6) 0.0259(5) 0.0030(4) 0.0096(4) 0.0008(4)
C6 0.0342(6) 0.0342(7) 0.0306(6) 0.0130(5) 0.0113(5) -0.0003(5)
C7 0.0329(6) 0.0269(6) 0.0349(6) 0.0075(5) 0.0179(5) 0.0146(5)
C8 0.0281(5) 0.0255(5) 0.0281(5) 0.0116(4) 0.0159(4) 0.0120(4)
C9 0.0313(6) 0.0289(6) 0.0351(6) 0.0076(4) 0.0188(5) 0.0162(5)

loop_
_atom_type_symbol
_atom_type_description
_atom_type_scat_dispersion_real
_atom_type_scat_dispersion_imag
_atom_type_scat_source
C C 0.0033 0.0016 'International Tables Vol C Tables 4.2.6.8 and 6.1.1.4'
H H 0.0000 0.0000 'International Tables Vol C Tables 4.2.6.8 and 6.1.1.4'
N N 0.0061 0.0033 'International Tables Vol C Tables 4.2.6.8 and 6.1.1.4'
O O 0.0106 0.0060 'International Tables Vol C Tables 4.2.6.8 and 6.1.1.4'
F F 0.0171 0.0103 'International Tables Vol C Tables 4.2.6.8 and 6.1.1.4'
S S 0.1246 0.1234 'International Tables Vol C Tables 4.2.6.8 and 6.1.1.4'

loop_
_geom_angle_atom_site_label_1
_geom_angle_atom_site_label_2
_geom_angle_atom_site_label_3
_geom_angle_site_symmetry_1
_geom_angle_site_symmetry_3
_geom_angle
O3 S1 O2 . . 119.57(6)
O3 S1 O1 . . 108.83(6)
O2 S1 O1 . . 103.25(5)
O3 S1 C4 . . 109.11(5)
O2 S1 C4 . . 109.49(5)
O1 S1 C4 . . 105.62(5)
C8 O1 S1 . . 120.53(7)
C8 O1 H1N1 . . 107.7
S1 O1 H1N1 . . 113.2
F1 C1 C6 . . 118.34(13)
F1 C1 C2 . . 117.73(13)
C6 C1 C2 . . 123.93(12)
C1 C2 C3 . . 117.99(12)
C1 C2 H2A . . 121.0
C3 C2 H2A . . 121.0
C2 C3 C4 . . 119.13(11)
C2 C3 H3A . . 120.4
C4 C3 H3A . . 120.4
C5 C4 C3 . . 121.74(11)
C5 C4 S1 . . 119.61(9)
C3 C4 S1 . . 118.64(8)
C6 C5 C4 . . 119.12(12)
C6 C5 H5A . . 120.4
C4 C5 H5A . . 120.4
C1 C6 C5 . . 118.09(12)
C1 C6 H6A . . 121.0
C5 C6 H6A . . 121.0
C9 C7 C8 3_565 . 118.74(13)
C9 C7 H7A 3_565 . 120.6
C8 C7 H7A . . 120.6
C9 C8 C7 . . 121.28(12)
C9 C8 O1 . . 117.95(10)
C7 C8 O1 . . 120.67(13)
C8 C9 C7 . 3_565 119.98(11)
C8 C9 H9A . . 120.0
C7 C9 H9A 3_565 . 120.0

loop_
_geom_bond_atom_site_label_1
_geom_bond_atom_site_label_2
_geom_bond_site_symmetry_2
_geom_bond_distance
S1 O3 . 1.4289(9)
S1 O2 . 1.4351(9)
S1 O1 . 1.6089(11)
S1 C4 . 1.7515(11)
F1 C1 . 1.3499(15)
O1 C8 . 1.4332(16)
O1 H1N1 . 0.9606
C1 C6 . 1.374(2)
C1 C2 . 1.382(2)
C2 C3 . 1.3858(18)
C2 H2A . 0.9500
C3 C4 . 1.3936(16)
C3 H3A . 0.9500
C4 C5 . 1.3905(15)
C5 C6 . 1.3893(17)
C5 H5A . 0.9500
C6 H6A . 0.9500
C7 C9 3_565 1.389(2)
C7 C8 . 1.3943(16)
C7 H7A . 0.9500
C8 C9 . 1.387(2)
C9 C7 3_565 1.389(2)
C9 H9A . 0.9500

loop_
_geom_hbond_atom_site_label_D
_geom_hbond_atom_site_label_H
_geom_hbond_atom_site_label_A
_geom_hbond_site_symmetry_A
_geom_hbond_distance_DH
_geom_hbond_distance_HA
_geom_hbond_distance_DA
_geom_hbond_angle_DHA
_geom_hbond_publ_flag
N1 H1N1 O2 3_566 0.96 2.12 3.0630(14) 169 yes
C5 H5A F1 2_655 0.95 2.37 3.2766(16) 159 yes
C6 H6A O3 2_645 0.95 2.54 3.4130(17) 152 yes
C7 H7A O2 4_575 0.95 2.60 3.3936(17) 142 yes

loop_
_geom_torsion_atom_site_label_1
_geom_torsion_atom_site_label_2
_geom_torsion_atom_site_label_3
_geom_torsion_atom_site_label_4
_geom_torsion_site_symmetry_1
_geom_torsion_site_symmetry_4
_geom_torsion
O3 S1 O1 C8 . . 59.87(10)
O2 S1 O1 C8 . . -172.10(9)
C4 S1 O1 C8 . . -57.16(10)
F1 C1 C2 C3 . . 178.60(12)
C6 C1 C2 C3 . . -0.7(2)
C1 C2 C3 C4 . . 0.23(19)
C2 C3 C4 C5 . . 0.18(18)
C2 C3 C4 S1 . . 179.75(10)
O3 S1 C4 C5 . . -8.66(11)
O2 S1 C4 C5 . . -141.24(9)
O1 S1 C4 C5 . . 108.18(10)
O3 S1 C4 C3 . . 171.77(9)
O2 S1 C4 C3 . . 39.18(11)
O1 S1 C4 C3 . . -71.39(10)
C3 C4 C5 C6 . . -0.18(18)
S1 C4 C5 C6 . . -179.74(10)
F1 C1 C6 C5 . . -178.59(12)
C2 C1 C6 C5 . . 0.7(2)
C4 C5 C6 C1 . . -0.25(19)
C9 C7 C8 C9 3_565 . -0.15(19)
C9 C7 C8 O1 3_565 . -176.54(11)
S1 O1 C8 C9 . . 122.24(11)
S1 O1 C8 C7 . . -61.25(13)
C7 C8 C9 C7 . 3_565 0.2(2)
O1 C8 C9 C7 . 3_565 176.64(11)
